data_4337751
loop_
_publ_author_name
'Rathgeb, Anna'
'B\"ohm, Andreas'
'Novak, Maria S.'
'Gavriluta, Anatolie'
'D\"om\"ot\"or, Orsolya'
'Tommasino, Jean Bernard'
'Enyedy, Eva A.'
'Shova, Sergiu'
'Meier, Samuel'
'Jakupec, Michael A.'
'Luneau, Dominique'
'Arion, Vladimir B.'

_publ_section_title
;
 Ruthenium-Nitrosyl Complexes with Glycine, l-Alanine, l-Valine,
 l-Proline, d-Proline, l-Serine, l-Threonine, and l-Tyrosine: Synthesis,
 X-ray Diffraction Structures, Spectroscopic and Electrochemical
 Properties, and Antiproliferative Activity.
;
_journal_issue 5
_journal_name_full 'Inorganic chemistry'
_journal_page_first 2718
_journal_page_last 2729
_journal_paper_doi 10.1021/ic4031359
_journal_volume 53
_journal_year 2014
_chemical_absolute_configuration ad
_chemical_formula_moiety 'C16 H36 N, C3 H6 Cl3 N2 O4 Ru'
_chemical_formula_sum 'C19 H42.15 Cl3 N3 O4.08 Ru'
_chemical_formula_weight 585.33
_chemical_name_systematic
; 
Tetrabutylammonium trichlorido-L-serinato-nitrosyl-ruthenate(III)   
;
_space_group_IT_number 1
_symmetry_cell_setting triclinic
_symmetry_space_group_name_Hall 'P 1'
_symmetry_space_group_name_H-M 'P 1'
_atom_sites_solution_hydrogens geom
_atom_sites_solution_primary direct
_atom_sites_solution_secondary difmap
_audit_creation_method SHELXL-97
_cell_angle_alpha 75.440(2)
_cell_angle_beta 85.146(2)
_cell_angle_gamma 79.953(2)
_cell_formula_units_Z 2
_cell_length_a 9.7963(4)
_cell_length_b 10.7133(4)
_cell_length_c 13.6446(6)
_cell_measurement_reflns_used 9696
_cell_measurement_temperature 100(2)
_cell_measurement_theta_max 30.06
_cell_measurement_theta_min 2.67
_cell_volume 1363.52(10)
_computing_cell_refinement 'Bruker SAINT'
_computing_data_collection 'Bruker APEX2'
_computing_data_reduction 'Bruker SAINT'
_computing_molecular_graphics 'Bruker SHELXTL'
_computing_publication_material 'Bruker SHELXTL'
_computing_structure_refinement 'SHELXL-97 (Sheldrick, 2008)'
_computing_structure_solution 'SHELXS-97 (Sheldrick, 2008)'
_diffrn_ambient_temperature 100(2)
_diffrn_measured_fraction_theta_full 0.993
_diffrn_measured_fraction_theta_max 0.993
_diffrn_measurement_device_type 'Bruker X8 APEX-II CCD'
_diffrn_measurement_method '\f and \w scans'
_diffrn_radiation_monochromator graphite
_diffrn_radiation_source 'fine-focus sealed tube'
_diffrn_radiation_type MoK\a
_diffrn_radiation_wavelength 0.71073
_diffrn_reflns_av_R_equivalents 0.0241
_diffrn_reflns_av_sigmaI/netI 0.0258
_diffrn_reflns_limit_h_max 13
_diffrn_reflns_limit_h_min -13
_diffrn_reflns_limit_k_max 15
_diffrn_reflns_limit_k_min -15
_diffrn_reflns_limit_l_max 19
_diffrn_reflns_limit_l_min -19
_diffrn_reflns_number 55866
_diffrn_reflns_theta_full 30.16
_diffrn_reflns_theta_max 30.16
_diffrn_reflns_theta_min 2.11
_exptl_absorpt_coefficient_mu 0.896
_exptl_absorpt_correction_T_max 0.9318
_exptl_absorpt_correction_T_min 0.8773
_exptl_absorpt_correction_type multi-scan
_exptl_absorpt_process_details SADABS
_exptl_crystal_colour orange
_exptl_crystal_density_diffrn 1.426
_exptl_crystal_density_method 'not measured'
_exptl_crystal_description block
_exptl_crystal_F_000 610
_exptl_crystal_size_max 0.15
_exptl_crystal_size_mid 0.10
_exptl_crystal_size_min 0.08
_refine_diff_density_max 0.389
_refine_diff_density_min -0.470
_refine_diff_density_rms 0.051
_refine_ls_abs_structure_details 'Flack H D (1983), Acta Cryst. A39, 876-881'
_refine_ls_abs_structure_Flack 0.005(10)
_refine_ls_extinction_method none
_refine_ls_goodness_of_fit_ref 1.003
_refine_ls_hydrogen_treatment constr
_refine_ls_matrix_type full
_refine_ls_number_parameters 568
_refine_ls_number_reflns 15923
_refine_ls_number_restraints 4
_refine_ls_restrained_S_all 1.003
_refine_ls_R_factor_all 0.0243
_refine_ls_R_factor_gt 0.0211
_refine_ls_shift/su_max 0.002
_refine_ls_shift/su_mean 0.000
_refine_ls_structure_factor_coef Fsqd
_refine_ls_weighting_details 'calc w=1/[\s^2^(Fo^2^)+(0.0277P)^2^+0.2634P] where P=(Fo^2^+2Fc^2^)/3'
_refine_ls_weighting_scheme calc
_refine_ls_wR_factor_gt 0.0491
_refine_ls_wR_factor_ref 0.0508
_reflns_number_gt 15137
_reflns_number_total 15923
_reflns_threshold_expression >2sigma(I)
_cod_data_source_file ic4031359_si_002.cif
_cod_data_source_block anbo014
_cod_original_sg_symbol_Hall P1
_cod_original_sg_symbol_H-M P1
_cod_database_code 4337751

loop_
_symmetry_equiv_pos_as_xyz
'x, y, z'

loop_
_atom_site_label
_atom_site_type_symbol
_atom_site_fract_x
_atom_site_fract_y
_atom_site_fract_z
_atom_site_U_iso_or_equiv
_atom_site_adp_type
_atom_site_occupancy
_atom_site_symmetry_multiplicity
_atom_site_calc_flag
_atom_site_refinement_flags
_atom_site_disorder_assembly
_atom_site_disorder_group
Ru1 Ru 1.213683(11) 0.851371(11) 0.675900(9) 0.01796(3) Uani 1 1 d . . .
Cl1 Cl 1.04961(5) 0.84969(4) 0.81429(3) 0.02452(8) Uani 1 1 d . . .
Cl3 Cl 1.30275(5) 1.03173(4) 0.70399(3) 0.02553(9) Uani 1 1 d . . .
Cl2 Cl 1.11798(5) 0.69065(4) 0.62684(4) 0.02599(9) Uani 1 1 d . . .
O1 O 1.07671(13) 0.98483(12) 0.58770(9) 0.0204(2) Uani 1 1 d . . .
O2 O 1.04708(14) 1.13029(13) 0.44029(10) 0.0252(3) Uani 1 1 d . . .
O3 O 1.42440(16) 0.66844(15) 0.79397(12) 0.0361(3) Uani 1 1 d . . .
O4 O 1.23950(17) 0.89005(19) 0.34274(12) 0.0381(4) Uani 1 1 d . . .
H40 H 1.1525 0.9037 0.3489 0.057 Uiso 1 1 calc R . .
N1 N 1.32098(16) 0.87315(16) 0.53706(11) 0.0217(3) Uani 1 1 d . . .
H1A H 1.4143 0.8649 0.5464 0.026 Uiso 1 1 calc R . .
H1B H 1.3079 0.8084 0.5071 0.026 Uiso 1 1 calc R . .
N2 N 1.33882(17) 0.74024(16) 0.74722(12) 0.0237(3) Uani 1 1 d . . .
C1 C 1.2726(2) 1.0023(2) 0.46999(14) 0.0223(4) Uani 1 1 d . . .
H1 H 1.3282 1.0666 0.4820 0.027 Uiso 1 1 calc R . .
C2 C 1.12081(18) 1.04475(17) 0.49852(13) 0.0203(3) Uani 1 1 d . . .
C3 C 1.2932(2) 0.9977(2) 0.35957(14) 0.0318(4) Uani 1 1 d . . .
H3E H 1.2455 1.0800 0.3168 0.038 Uiso 1 1 calc R . .
H3F H 1.3934 0.9897 0.3399 0.038 Uiso 1 1 calc R . .
Ru2 Ru 0.729359(11) 1.044130(11) 0.358980(9) 0.01796(3) Uani 1 1 d . . .
Cl4 Cl 0.64325(5) 0.99187(5) 0.21915(3) 0.02640(9) Uani 1 1 d . . .
Cl5 Cl 0.91685(4) 0.86908(4) 0.36620(4) 0.02522(9) Uani 1 1 d . . .
Cl6 Cl 0.53400(4) 1.20566(4) 0.37079(3) 0.02299(8) Uani 1 1 d . . .
O5 O 0.62422(12) 0.91403(12) 0.45413(10) 0.0196(2) Uani 1 1 d . . .
O6 O 0.59123(13) 0.80609(12) 0.61287(10) 0.0238(3) Uani 1 1 d . . .
O7 O 0.88969(17) 1.23510(15) 0.24249(11) 0.0353(3) Uani 1 1 d . . .
O8A O 0.79777(19) 1.06879(17) 0.70467(13) 0.0278(4) Uani 0.80 1 d P A 1
H80A H 0.8794 1.0300 0.7150 0.042 Uiso 0.80 1 calc PR A 1
O8B O 0.6381(7) 1.0656(6) 0.6794(6) 0.0253(14) Uani 0.20 1 d P B 2
H8BA H 0.5593 1.0442 0.6809 0.038 Uiso 0.20 1 calc PR B 2
N3 N 0.77880(16) 1.06553(14) 0.49856(11) 0.0203(3) Uani 1 1 d . . .
H3C H 0.8690 1.0804 0.4951 0.024 Uiso 1 1 calc R . .
H3D H 0.7219 1.1367 0.5137 0.024 Uiso 1 1 calc R . .
N4 N 0.82464(17) 1.15799(15) 0.28642(12) 0.0234(3) Uani 1 1 d . . .
C4 C 0.76239(18) 0.94698(17) 0.58001(13) 0.0208(3) Uani 1 1 d D . .
H4A H 0.8522 0.8853 0.5874 0.025 Uiso 0.80 1 calc PR C 1
H4 H 0.8513 0.8852 0.5783 0.025 Uiso 0.20 1 d PR C 2
C5 C 0.65184(19) 0.88285(17) 0.54908(14) 0.0185(3) Uani 1 1 d . . .
C6A C 0.7182(6) 0.9846(4) 0.6808(3) 0.0261(9) Uani 0.80 1 d PD A 1
H3A H 0.6198 1.0269 0.6779 0.031 Uiso 0.80 1 calc PR A 1
H3B H 0.7243 0.9039 0.7359 0.031 Uiso 0.80 1 calc PR A 1
C6B C 0.737(3) 0.958(2) 0.6891(12) 0.0261(9) Uani 0.20 1 d PD B 2
H6BA H 0.7020 0.8798 0.7325 0.031 Uiso 0.20 1 calc PR B 2
H6BB H 0.8216 0.9702 0.7175 0.031 Uiso 0.20 1 calc PR B 2
N5 N 0.78620(17) 0.47598(14) 0.55002(12) 0.0215(3) Uani 1 1 d . . .
C7 C 0.8062(2) 0.55544(17) 0.62373(14) 0.0229(3) Uani 1 1 d . . .
H7A H 0.8616 0.6238 0.5884 0.027 Uiso 1 1 calc R . .
H7B H 0.7141 0.6002 0.6423 0.027 Uiso 1 1 calc R . .
C8 C 0.8764(2) 0.48002(18) 0.72009(15) 0.0271(4) Uani 1 1 d . . .
H8A H 0.9767 0.4548 0.7053 0.033 Uiso 1 1 calc R . .
H8B H 0.8361 0.3993 0.7487 0.033 Uiso 1 1 calc R . .
C9 C 0.8563(2) 0.5650(2) 0.79684(15) 0.0308(4) Uani 1 1 d . . .
H9A H 0.8751 0.6537 0.7623 0.037 Uiso 1 1 calc R . .
H9B H 0.7586 0.5729 0.8230 0.037 Uiso 1 1 calc R . .
C10 C 0.9508(3) 0.5090(2) 0.88470(18) 0.0419(5) Uani 1 1 d . . .
H10A H 1.0473 0.5131 0.8605 0.063 Uiso 1 1 calc R . .
H10B H 0.9398 0.4178 0.9145 0.063 Uiso 1 1 calc R . .
H10C H 0.9264 0.5597 0.9360 0.063 Uiso 1 1 calc R . .
C11 C 0.9234(2) 0.40094(18) 0.52182(16) 0.0247(4) Uani 1 1 d . . .
H11A H 0.9061 0.3486 0.4752 0.030 Uiso 1 1 calc R . .
H11B H 0.9615 0.3393 0.5839 0.030 Uiso 1 1 calc R . .
C12 C 1.0320(2) 0.48463(19) 0.47204(17) 0.0277(4) Uani 1 1 d . . .
H12A H 1.0393 0.5476 0.5127 0.033 Uiso 1 1 calc R . .
H12B H 1.0026 0.5350 0.4038 0.033 Uiso 1 1 calc R . .
C13 C 1.1732(2) 0.4021(2) 0.4627(2) 0.0365(5) Uani 1 1 d . . .
H13A H 1.1693 0.3487 0.4137 0.044 Uiso 1 1 calc R . .
H13B H 1.1959 0.3417 0.5292 0.044 Uiso 1 1 calc R . .
C14 C 1.2872(2) 0.4855(2) 0.42769(19) 0.0352(5) Uani 1 1 d . . .
H14A H 1.2645 0.5462 0.3623 0.053 Uiso 1 1 calc R . .
H14B H 1.3757 0.4290 0.4204 0.053 Uiso 1 1 calc R . .
H14C H 1.2948 0.5350 0.4779 0.053 Uiso 1 1 calc R . .
C15 C 0.7209(2) 0.57205(17) 0.45779(14) 0.0242(4) Uani 1 1 d . . .
H15A H 0.6295 0.6151 0.4794 0.029 Uiso 1 1 calc R . .
H15B H 0.7800 0.6406 0.4327 0.029 Uiso 1 1 calc R . .
C16 C 0.7003(2) 0.5141(2) 0.37075(16) 0.0308(4) Uani 1 1 d . . .
H16A H 0.6515 0.4380 0.3965 0.037 Uiso 1 1 calc R . .
H16B H 0.7919 0.4830 0.3413 0.037 Uiso 1 1 calc R . .
C17 C 0.6164(3) 0.6140(2) 0.28877(18) 0.0422(5) Uani 1 1 d . . .
H17A H 0.6686 0.6869 0.2591 0.051 Uiso 1 1 calc R . .
H17B H 0.5277 0.6501 0.3191 0.051 Uiso 1 1 calc R . .
C18 C 0.5870(3) 0.5509(3) 0.2051(2) 0.0553(8) Uani 1 1 d . . .
H18A H 0.5333 0.6166 0.1530 0.083 Uiso 1 1 calc R . .
H18B H 0.5339 0.4798 0.2343 0.083 Uiso 1 1 calc R . .
H18C H 0.6749 0.5160 0.1746 0.083 Uiso 1 1 calc R . .
C19 C 0.6916(2) 0.37629(18) 0.59801(15) 0.0244(4) Uani 1 1 d . . .
H19A H 0.6670 0.3377 0.5444 0.029 Uiso 1 1 calc R . .
H19B H 0.7450 0.3051 0.6480 0.029 Uiso 1 1 calc R . .
C20 C 0.5588(2) 0.42628(18) 0.65046(15) 0.0258(4) Uani 1 1 d . . .
H20A H 0.5061 0.5012 0.6031 0.031 Uiso 1 1 calc R . .
H20B H 0.5808 0.4565 0.7093 0.031 Uiso 1 1 calc R . .
C21 C 0.4713(2) 0.31665(19) 0.68614(16) 0.0297(4) Uani 1 1 d . . .
H21A H 0.4486 0.2881 0.6267 0.036 Uiso 1 1 calc R . .
H21B H 0.5261 0.2410 0.7315 0.036 Uiso 1 1 calc R . .
C22 C 0.3378(2) 0.3598(2) 0.74197(18) 0.0389(5) Uani 1 1 d . . .
H22A H 0.2820 0.4330 0.6967 0.058 Uiso 1 1 calc R . .
H22B H 0.3599 0.3874 0.8012 0.058 Uiso 1 1 calc R . .
H22C H 0.2854 0.2869 0.7641 0.058 Uiso 1 1 calc R . .
N6 N 0.19410(16) 1.00904(15) 0.03954(11) 0.0215(3) Uani 1 1 d . . .
C23 C 0.1572(2) 0.89173(18) 0.12058(13) 0.0241(3) Uani 1 1 d . . .
H23A H 0.2414 0.8489 0.1585 0.029 Uiso 1 1 calc R . .
H23B H 0.0876 0.9244 0.1690 0.029 Uiso 1 1 calc R . .
C24 C 0.1008(2) 0.7891(2) 0.08450(15) 0.0278(4) Uani 1 1 d . . .
H24A H 0.1640 0.7609 0.0308 0.033 Uiso 1 1 calc R . .
H24B H 0.0087 0.8257 0.0559 0.033 Uiso 1 1 calc R . .
C25 C 0.0885(3) 0.6728(2) 0.17422(15) 0.0350(5) Uani 1 1 d . . .
H25A H 0.1827 0.6285 0.1948 0.042 Uiso 1 1 calc R . .
H25B H 0.0407 0.7049 0.2321 0.042 Uiso 1 1 calc R . .
C26 C 0.0102(3) 0.5753(2) 0.15096(18) 0.0389(5) Uani 1 1 d . . .
H26A H 0.0548 0.5457 0.0920 0.058 Uiso 1 1 calc R . .
H26B H -0.0857 0.6165 0.1362 0.058 Uiso 1 1 calc R . .
H26C H 0.0104 0.5004 0.2095 0.058 Uiso 1 1 calc R . .
C27 C 0.07492(19) 1.07120(18) -0.02913(13) 0.0235(3) Uani 1 1 d . . .
H27A H 0.0566 1.0059 -0.0643 0.028 Uiso 1 1 calc R . .
H27B H 0.1054 1.1444 -0.0816 0.028 Uiso 1 1 calc R . .
C28 C -0.0608(2) 1.1229(2) 0.01970(15) 0.0282(4) Uani 1 1 d . . .
H28A H -0.0503 1.1996 0.0447 0.034 Uiso 1 1 calc R . .
H28B H -0.0891 1.0547 0.0778 0.034 Uiso 1 1 calc R . .
C29 C -0.1701(2) 1.1615(2) -0.06068(19) 0.0357(5) Uani 1 1 d . . .
H29A H -0.1317 1.2153 -0.1234 0.043 Uiso 1 1 calc R . .
H29B H -0.1901 1.0814 -0.0765 0.043 Uiso 1 1 calc R . .
C30 C -0.3047(2) 1.2373(3) -0.0288(2) 0.0506(7) Uani 1 1 d . . .
H30A H -0.3683 1.2624 -0.0846 0.076 Uiso 1 1 calc R . .
H30B H -0.2858 1.3159 -0.0116 0.076 Uiso 1 1 calc R . .
H30C H -0.3471 1.1825 0.0305 0.076 Uiso 1 1 calc R . .
C31 C 0.2310(2) 1.10299(19) 0.09578(14) 0.0244(4) Uani 1 1 d . . .
H31A H 0.1495 1.1273 0.1391 0.029 Uiso 1 1 calc R . .
H31B H 0.3069 1.0563 0.1413 0.029 Uiso 1 1 calc R . .
C32 C 0.2757(2) 1.2274(2) 0.03113(15) 0.0270(4) Uani 1 1 d . . .
H32A H 0.1999 1.2773 -0.0133 0.032 Uiso 1 1 calc R . .
H32B H 0.3578 1.2054 -0.0125 0.032 Uiso 1 1 calc R . .
C33 C 0.3110(2) 1.3105(2) 0.09790(17) 0.0345(4) Uani 1 1 d . . .
H33A H 0.2298 1.3288 0.1434 0.041 Uiso 1 1 calc R . .
H33B H 0.3888 1.2611 0.1406 0.041 Uiso 1 1 calc R . .
C34 C 0.3510(3) 1.4380(2) 0.0364(2) 0.0414(5) Uani 1 1 d . . .
H34A H 0.4357 1.4204 -0.0049 0.062 Uiso 1 1 calc R . .
H34B H 0.3677 1.4907 0.0820 0.062 Uiso 1 1 calc R . .
H34C H 0.2757 1.4857 -0.0080 0.062 Uiso 1 1 calc R . .
C35 C 0.31396(19) 0.96820(19) -0.02953(13) 0.0239(4) Uani 1 1 d . . .
H35A H 0.2848 0.9070 -0.0642 0.029 Uiso 1 1 calc R . .
H35B H 0.3316 1.0466 -0.0823 0.029 Uiso 1 1 calc R . .
C36 C 0.4493(2) 0.9040(2) 0.02034(15) 0.0312(4) Uani 1 1 d . . .
H36A H 0.4393 0.8162 0.0631 0.037 Uiso 1 1 calc R . .
H36B H 0.4731 0.9569 0.0644 0.037 Uiso 1 1 calc R . .
C37 C 0.5641(2) 0.8919(2) -0.06013(16) 0.0321(4) Uani 1 1 d . . .
H37A H 0.5763 0.9804 -0.1002 0.039 Uiso 1 1 calc R . .
H37B H 0.5363 0.8442 -0.1067 0.039 Uiso 1 1 calc R . .
C38 C 0.7023(2) 0.8207(3) -0.01583(18) 0.0397(5) Uani 1 1 d . . .
H38A H 0.7743 0.8221 -0.0704 0.059 Uiso 1 1 calc R . .
H38B H 0.6936 0.7301 0.0179 0.059 Uiso 1 1 calc R . .
H38C H 0.7278 0.8643 0.0335 0.059 Uiso 1 1 calc R . .
O10 O 1.0138(10) 1.1739(9) 0.7329(7) 0.0295(19) Uiso 0.15 1 d P D 2

loop_
_atom_site_aniso_label
_atom_site_aniso_U_11
_atom_site_aniso_U_22
_atom_site_aniso_U_33
_atom_site_aniso_U_23
_atom_site_aniso_U_13
_atom_site_aniso_U_12
Ru1 0.01990(7) 0.02127(7) 0.01528(6) -0.00587(5) 0.00031(5) -0.00859(5)
Cl1 0.0308(2) 0.0280(2) 0.01648(18) -0.00673(15) 0.00587(16) -0.01062(17)
Cl3 0.0365(2) 0.0278(2) 0.01793(19) -0.00689(16) -0.00228(16) -0.01793(18)
Cl2 0.0268(2) 0.0272(2) 0.0301(2) -0.01302(17) 0.00035(17) -0.01272(17)
O1 0.0188(6) 0.0253(6) 0.0185(6) -0.0057(5) 0.0016(5) -0.0081(5)
O2 0.0269(7) 0.0258(6) 0.0238(6) -0.0022(5) -0.0040(5) -0.0111(5)
O3 0.0338(8) 0.0362(8) 0.0333(8) 0.0022(6) -0.0093(6) -0.0043(6)
O4 0.0264(8) 0.0707(12) 0.0282(8) -0.0274(8) 0.0037(6) -0.0169(8)
N1 0.0189(7) 0.0308(8) 0.0187(7) -0.0094(6) 0.0014(5) -0.0094(6)
N2 0.0262(8) 0.0261(8) 0.0206(7) -0.0049(6) -0.0009(6) -0.0102(6)
C1 0.0198(8) 0.0342(10) 0.0151(8) -0.0049(7) 0.0007(6) -0.0120(7)
C2 0.0229(8) 0.0245(8) 0.0178(8) -0.0066(6) -0.0002(6) -0.0131(7)
C3 0.0267(10) 0.0558(13) 0.0158(8) -0.0078(8) 0.0018(7) -0.0167(9)
Ru2 0.01900(6) 0.01682(6) 0.01970(7) -0.00570(5) 0.00284(5) -0.00714(5)
Cl4 0.0304(2) 0.0354(2) 0.01879(19) -0.00976(17) 0.00178(16) -0.01625(18)
Cl5 0.01896(19) 0.02103(19) 0.0388(2) -0.01413(17) 0.00682(17) -0.00541(15)
Cl6 0.01991(18) 0.01635(17) 0.0309(2) -0.00343(16) 0.00014(16) -0.00199(14)
O5 0.0186(6) 0.0174(5) 0.0235(6) -0.0047(5) 0.0011(5) -0.0065(5)
O6 0.0197(6) 0.0198(6) 0.0280(7) 0.0014(5) 0.0015(5) -0.0039(5)
O7 0.0432(9) 0.0333(8) 0.0313(8) -0.0029(6) 0.0069(6) -0.0223(7)
O8A 0.0312(9) 0.0273(8) 0.0270(8) -0.0124(7) -0.0050(7) 0.0003(7)
O8B 0.018(3) 0.022(3) 0.039(4) -0.016(3) 0.002(3) 0.001(3)
N3 0.0224(7) 0.0185(7) 0.0217(7) -0.0067(5) 0.0012(6) -0.0065(5)
N4 0.0261(8) 0.0241(7) 0.0226(7) -0.0091(6) 0.0034(6) -0.0078(6)
C4 0.0192(8) 0.0212(8) 0.0215(8) -0.0029(6) -0.0019(6) -0.0043(6)
C5 0.0161(8) 0.0141(7) 0.0236(9) -0.0042(6) 0.0014(6) 0.0005(6)
C6A 0.035(2) 0.021(2) 0.0208(12) -0.0010(13) -0.0044(11) -0.0033(18)
C6B 0.035(2) 0.021(2) 0.0208(12) -0.0010(13) -0.0044(11) -0.0033(18)
N5 0.0258(8) 0.0129(6) 0.0267(8) -0.0053(6) -0.0013(6) -0.0050(6)
C7 0.0268(9) 0.0165(7) 0.0285(9) -0.0092(7) -0.0008(7) -0.0062(7)
C8 0.0303(10) 0.0219(8) 0.0308(10) -0.0070(7) -0.0038(8) -0.0065(7)
C9 0.0354(11) 0.0330(10) 0.0269(10) -0.0089(8) -0.0010(8) -0.0115(8)
C10 0.0566(15) 0.0413(12) 0.0324(11) -0.0083(9) -0.0088(10) -0.0178(11)
C11 0.0239(9) 0.0172(8) 0.0339(10) -0.0087(7) -0.0002(8) -0.0020(7)
C12 0.0288(10) 0.0210(9) 0.0352(11) -0.0098(8) 0.0019(8) -0.0067(7)
C13 0.0287(11) 0.0273(10) 0.0551(15) -0.0163(10) 0.0053(10) -0.0027(8)
C14 0.0307(11) 0.0360(12) 0.0396(12) -0.0119(9) 0.0027(9) -0.0052(9)
C15 0.0280(9) 0.0178(8) 0.0263(9) -0.0023(7) -0.0031(7) -0.0054(7)
C16 0.0369(11) 0.0283(10) 0.0305(10) -0.0075(8) -0.0064(8) -0.0108(8)
C17 0.0531(15) 0.0352(12) 0.0364(12) 0.0025(9) -0.0133(11) -0.0127(11)
C18 0.079(2) 0.0481(15) 0.0406(14) 0.0087(12) -0.0231(14) -0.0334(15)
C19 0.0299(10) 0.0162(8) 0.0285(10) -0.0048(7) -0.0015(8) -0.0085(7)
C20 0.0281(9) 0.0204(8) 0.0299(9) -0.0052(7) 0.0003(7) -0.0084(7)
C21 0.0329(10) 0.0246(9) 0.0330(10) -0.0039(8) -0.0005(8) -0.0133(8)
C22 0.0413(12) 0.0377(12) 0.0386(12) -0.0063(9) 0.0081(10) -0.0178(10)
N6 0.0226(7) 0.0273(8) 0.0142(6) -0.0052(6) -0.0003(5) -0.0029(6)
C23 0.0271(9) 0.0283(9) 0.0142(7) -0.0023(6) 0.0009(6) -0.0020(7)
C24 0.0317(10) 0.0300(10) 0.0196(9) -0.0024(8) -0.0014(7) -0.0045(8)
C25 0.0500(13) 0.0311(10) 0.0208(9) -0.0035(8) 0.0023(9) -0.0040(9)
C26 0.0444(13) 0.0317(11) 0.0372(12) -0.0046(9) 0.0055(10) -0.0055(9)
C27 0.0256(9) 0.0260(8) 0.0172(8) -0.0014(6) -0.0042(7) -0.0036(7)
C28 0.0237(9) 0.0294(9) 0.0274(9) 0.0001(8) -0.0011(7) -0.0029(7)
C29 0.0271(10) 0.0356(11) 0.0383(12) 0.0049(9) -0.0110(9) -0.0042(9)
C30 0.0260(11) 0.0522(15) 0.0578(16) 0.0129(13) -0.0054(11) -0.0003(10)
C31 0.0245(9) 0.0333(10) 0.0164(8) -0.0095(7) -0.0020(7) -0.0014(7)
C32 0.0302(10) 0.0308(10) 0.0212(9) -0.0062(7) -0.0024(7) -0.0074(8)
C33 0.0368(11) 0.0373(11) 0.0329(11) -0.0145(9) -0.0061(9) -0.0044(9)
C34 0.0408(12) 0.0401(12) 0.0504(14) -0.0213(11) 0.0020(11) -0.0125(10)
C35 0.0249(9) 0.0309(9) 0.0154(8) -0.0065(7) 0.0021(6) -0.0031(7)
C36 0.0269(10) 0.0417(11) 0.0190(8) -0.0038(8) 0.0019(7) 0.0037(8)
C37 0.0263(10) 0.0435(12) 0.0266(10) -0.0118(9) 0.0025(8) -0.0024(8)
C38 0.0278(11) 0.0505(14) 0.0328(12) -0.0034(10) 0.0039(9) 0.0026(10)

loop_
_atom_type_symbol
_atom_type_description
_atom_type_scat_dispersion_real
_atom_type_scat_dispersion_imag
_atom_type_scat_source
C C 0.0033 0.0016 'International Tables Vol C Tables 4.2.6.8 and 6.1.1.4'
H H 0.0000 0.0000 'International Tables Vol C Tables 4.2.6.8 and 6.1.1.4'
Cl Cl 0.1484 0.1585 'International Tables Vol C Tables 4.2.6.8 and 6.1.1.4'
N N 0.0061 0.0033 'International Tables Vol C Tables 4.2.6.8 and 6.1.1.4'
O O 0.0106 0.0060 'International Tables Vol C Tables 4.2.6.8 and 6.1.1.4'
Ru Ru -1.2594 0.8363 'International Tables Vol C Tables 4.2.6.8 and 6.1.1.4'

loop_
_geom_angle_atom_site_label_1
_geom_angle_atom_site_label_2
_geom_angle_atom_site_label_3
_geom_angle
N2 Ru1 O1 176.76(7)
N2 Ru1 N1 97.85(7)
O1 Ru1 N1 79.35(6)
N2 Ru1 Cl2 94.12(5)
O1 Ru1 Cl2 87.30(4)
N1 Ru1 Cl2 85.30(4)
N2 Ru1 Cl1 94.03(5)
O1 Ru1 Cl1 88.85(4)
N1 Ru1 Cl1 167.82(5)
Cl2 Ru1 Cl1 91.161(16)
N2 Ru1 Cl3 92.18(5)
O1 Ru1 Cl3 86.20(4)
N1 Ru1 Cl3 89.67(4)
Cl2 Ru1 Cl3 172.420(17)
Cl1 Ru1 Cl3 92.595(16)
C2 O1 Ru1 117.89(11)
C3 O4 H40 109.5
C1 N1 Ru1 110.60(11)
C1 N1 H1A 109.5
Ru1 N1 H1A 109.5
C1 N1 H1B 109.5
Ru1 N1 H1B 109.5
H1A N1 H1B 108.1
O3 N2 Ru1 178.30(15)
N1 C1 C3 110.92(17)
N1 C1 C2 108.38(14)
C3 C1 C2 111.86(16)
N1 C1 H1 108.5
C3 C1 H1 108.5
C2 C1 H1 108.5
O2 C2 O1 123.07(17)
O2 C2 C1 121.07(16)
O1 C2 C1 115.85(16)
O4 C3 C1 110.76(16)
O4 C3 H3E 109.5
C1 C3 H3E 109.5
O4 C3 H3F 109.5
C1 C3 H3F 109.5
H3E C3 H3F 108.1
N4 Ru2 O5 175.15(7)
N4 Ru2 N3 96.03(7)
O5 Ru2 N3 79.13(5)
N4 Ru2 Cl6 92.36(6)
O5 Ru2 Cl6 87.52(4)
N3 Ru2 Cl6 85.55(4)
N4 Ru2 Cl5 93.28(6)
O5 Ru2 Cl5 86.56(4)
N3 Ru2 Cl5 90.35(4)
Cl6 Ru2 Cl5 173.340(17)
N4 Ru2 Cl4 95.29(5)
O5 Ru2 Cl4 89.55(4)
N3 Ru2 Cl4 168.63(4)
Cl6 Ru2 Cl4 92.903(17)
Cl5 Ru2 Cl4 90.088(17)
C5 O5 Ru2 117.85(11)
C6B O8B H8BA 109.5
C4 N3 Ru2 111.04(10)
C4 N3 H3C 109.4
Ru2 N3 H3C 109.4
C4 N3 H3D 109.4
Ru2 N3 H3D 109.4
H3C N3 H3D 108.0
O7 N4 Ru2 176.59(15)
N3 C4 C5 107.65(14)
N3 C4 C6B 119.6(10)
C5 C4 C6B 110.9(13)
N3 C4 C6A 110.1(2)
C5 C4 C6A 110.1(3)
C6B C4 C6A 11.7(10)
N3 C4 H4A 109.6
C5 C4 H4A 109.6
C6B C4 H4A 99.0
C6A C4 H4A 109.6
N3 C4 H4 105.8
C5 C4 H4 105.8
C6B C4 H4 106.2
C6A C4 H4 116.8
H4A C4 H4 7.2
O6 C5 O5 122.39(17)
O6 C5 C4 120.46(17)
O5 C5 C4 117.15(15)
O8A C6A C4 114.3(4)
O8A C6A H3A 108.7
C4 C6A H3A 108.7
O8A C6A H3B 108.7
C4 C6A H3B 108.7
H3A C6A H3B 107.6
O8B C6B C4 101.8(13)
O8B C6B H6BA 111.4
C4 C6B H6BA 111.4
O8B C6B H6BB 111.4
C4 C6B H6BB 111.4
H6BA C6B H6BB 109.3
C11 N5 C7 110.75(15)
C11 N5 C15 111.41(15)
C7 N5 C15 106.64(13)
C11 N5 C19 107.25(14)
C7 N5 C19 110.41(14)
C15 N5 C19 110.43(14)
C8 C7 N5 115.95(14)
C8 C7 H7A 108.3
N5 C7 H7A 108.3
C8 C7 H7B 108.3
N5 C7 H7B 108.3
H7A C7 H7B 107.4
C7 C8 C9 109.45(16)
C7 C8 H8A 109.8
C9 C8 H8A 109.8
C7 C8 H8B 109.8
C9 C8 H8B 109.8
H8A C8 H8B 108.2
C10 C9 C8 112.13(19)
C10 C9 H9A 109.2
C8 C9 H9A 109.2
C10 C9 H9B 109.2
C8 C9 H9B 109.2
H9A C9 H9B 107.9
C9 C10 H10A 109.5
C9 C10 H10B 109.5
H10A C10 H10B 109.5
C9 C10 H10C 109.5
H10A C10 H10C 109.5
H10B C10 H10C 109.5
N5 C11 C12 114.98(15)
N5 C11 H11A 108.5
C12 C11 H11A 108.5
N5 C11 H11B 108.5
C12 C11 H11B 108.5
H11A C11 H11B 107.5
C11 C12 C13 111.58(16)
C11 C12 H12A 109.3
C13 C12 H12A 109.3
C11 C12 H12B 109.3
C13 C12 H12B 109.3
H12A C12 H12B 108.0
C12 C13 C14 112.03(19)
C12 C13 H13A 109.2
C14 C13 H13A 109.2
C12 C13 H13B 109.2
C14 C13 H13B 109.2
H13A C13 H13B 107.9
C13 C14 H14A 109.5
C13 C14 H14B 109.5
H14A C14 H14B 109.5
C13 C14 H14C 109.5
H14A C14 H14C 109.5
H14B C14 H14C 109.5
C16 C15 N5 115.56(15)
C16 C15 H15A 108.4
N5 C15 H15A 108.4
C16 C15 H15B 108.4
N5 C15 H15B 108.4
H15A C15 H15B 107.5
C15 C16 C17 111.30(18)
C15 C16 H16A 109.4
C17 C16 H16A 109.4
C15 C16 H16B 109.4
C17 C16 H16B 109.4
H16A C16 H16B 108.0
C16 C17 C18 110.6(2)
C16 C17 H17A 109.5
C18 C17 H17A 109.5
C16 C17 H17B 109.5
C18 C17 H17B 109.5
H17A C17 H17B 108.1
C17 C18 H18A 109.5
C17 C18 H18B 109.5
H18A C18 H18B 109.5
C17 C18 H18C 109.5
H18A C18 H18C 109.5
H18B C18 H18C 109.5
C20 C19 N5 116.46(15)
C20 C19 H19A 108.2
N5 C19 H19A 108.2
C20 C19 H19B 108.2
N5 C19 H19B 108.2
H19A C19 H19B 107.3
C19 C20 C21 109.45(16)
C19 C20 H20A 109.8
C21 C20 H20A 109.8
C19 C20 H20B 109.8
C21 C20 H20B 109.8
H20A C20 H20B 108.2
C22 C21 C20 111.99(17)
C22 C21 H21A 109.2
C20 C21 H21A 109.2
C22 C21 H21B 109.2
C20 C21 H21B 109.2
H21A C21 H21B 107.9
C21 C22 H22A 109.5
C21 C22 H22B 109.5
H22A C22 H22B 109.5
C21 C22 H22C 109.5
H22A C22 H22C 109.5
H22B C22 H22C 109.5
C27 N6 C31 111.72(14)
C27 N6 C35 105.39(13)
C31 N6 C35 111.33(14)
C27 N6 C23 111.27(14)
C31 N6 C23 106.15(13)
C35 N6 C23 111.09(14)
C24 C23 N6 116.83(15)
C24 C23 H23A 108.1
N6 C23 H23A 108.1
C24 C23 H23B 108.1
N6 C23 H23B 108.1
H23A C23 H23B 107.3
C23 C24 C25 108.75(16)
C23 C24 H24A 109.9
C25 C24 H24A 109.9
C23 C24 H24B 109.9
C25 C24 H24B 109.9
H24A C24 H24B 108.3
C26 C25 C24 112.96(19)
C26 C25 H25A 109.0
C24 C25 H25A 109.0
C26 C25 H25B 109.0
C24 C25 H25B 109.0
H25A C25 H25B 107.8
C25 C26 H26A 109.5
C25 C26 H26B 109.5
H26A C26 H26B 109.5
C25 C26 H26C 109.5
H26A C26 H26C 109.5
H26B C26 H26C 109.5
N6 C27 C28 117.29(15)
N6 C27 H27A 108.0
C28 C27 H27A 108.0
N6 C27 H27B 108.0
C28 C27 H27B 108.0
H27A C27 H27B 107.2
C27 C28 C29 107.66(17)
C27 C28 H28A 110.2
C29 C28 H28A 110.2
C27 C28 H28B 110.2
C29 C28 H28B 110.2
H28A C28 H28B 108.5
C30 C29 C28 113.6(2)
C30 C29 H29A 108.8
C28 C29 H29A 108.8
C30 C29 H29B 108.8
C28 C29 H29B 108.8
H29A C29 H29B 107.7
C29 C30 H30A 109.5
C29 C30 H30B 109.5
H30A C30 H30B 109.5
C29 C30 H30C 109.5
H30A C30 H30C 109.5
H30B C30 H30C 109.5
C32 C31 N6 116.37(15)
C32 C31 H31A 108.2
N6 C31 H31A 108.2
C32 C31 H31B 108.2
N6 C31 H31B 108.2
H31A C31 H31B 107.3
C31 C32 C33 110.29(16)
C31 C32 H32A 109.6
C33 C32 H32A 109.6
C31 C32 H32B 109.6
C33 C32 H32B 109.6
H32A C32 H32B 108.1
C34 C33 C32 112.02(19)
C34 C33 H33A 109.2
C32 C33 H33A 109.2
C34 C33 H33B 109.2
C32 C33 H33B 109.2
H33A C33 H33B 107.9
C33 C34 H34A 109.5
C33 C34 H34B 109.5
H34A C34 H34B 109.5
C33 C34 H34C 109.5
H34A C34 H34C 109.5
H34B C34 H34C 109.5
C36 C35 N6 116.50(14)
C36 C35 H35A 108.2
N6 C35 H35A 108.2
C36 C35 H35B 108.2
N6 C35 H35B 108.2
H35A C35 H35B 107.3
C35 C36 C37 109.81(16)
C35 C36 H36A 109.7
C37 C36 H36A 109.7
C35 C36 H36B 109.7
C37 C36 H36B 109.7
H36A C36 H36B 108.2
C36 C37 C38 112.91(18)
C36 C37 H37A 109.0
C38 C37 H37A 109.0
C36 C37 H37B 109.0
C38 C37 H37B 109.0
H37A C37 H37B 107.8
C37 C38 H38A 109.5
C37 C38 H38B 109.5
H38A C38 H38B 109.5
C37 C38 H38C 109.5
H38A C38 H38C 109.5
H38B C38 H38C 109.5

loop_
_geom_bond_atom_site_label_1
_geom_bond_atom_site_label_2
_geom_bond_distance
Ru1 N2 1.7256(17)
Ru1 O1 2.0080(13)
Ru1 N1 2.0675(14)
Ru1 Cl2 2.3539(4)
Ru1 Cl1 2.3724(4)
Ru1 Cl3 2.3789(4)
O1 C2 1.302(2)
O2 C2 1.222(2)
O3 N2 1.149(2)
O4 C3 1.423(3)
O4 H40 0.8400
N1 C1 1.478(3)
N1 H1A 0.9200
N1 H1B 0.9200
C1 C3 1.515(3)
C1 C2 1.525(3)
C1 H1 1.0000
C3 H3E 0.9900
C3 H3F 0.9900
Ru2 N4 1.7242(15)
Ru2 O5 2.0134(12)
Ru2 N3 2.0805(15)
Ru2 Cl6 2.3698(4)
Ru2 Cl5 2.3741(5)
Ru2 Cl4 2.3748(4)
O5 C5 1.294(2)
O6 C5 1.229(2)
O7 N4 1.148(2)
O8A C6A 1.402(7)
O8A H80A 0.8400
O8B C6B 1.36(2)
O8B H8BA 0.8400
N3 C4 1.485(2)
N3 H3C 0.9200
N3 H3D 0.9200
C4 C5 1.518(3)
C4 C6B 1.519(15)
C4 C6A 1.535(4)
C4 H4A 1.0000
C4 H4 1.0000
C6A H3A 0.9900
C6A H3B 0.9900
C6B H6BA 0.9900
C6B H6BB 0.9900
N5 C11 1.514(2)
N5 C7 1.516(2)
N5 C15 1.519(2)
N5 C19 1.523(2)
C7 C8 1.510(3)
C7 H7A 0.9900
C7 H7B 0.9900
C8 C9 1.532(3)
C8 H8A 0.9900
C8 H8B 0.9900
C9 C10 1.512(3)
C9 H9A 0.9900
C9 H9B 0.9900
C10 H10A 0.9800
C10 H10B 0.9800
C10 H10C 0.9800
C11 C12 1.516(3)
C11 H11A 0.9900
C11 H11B 0.9900
C12 C13 1.521(3)
C12 H12A 0.9900
C12 H12B 0.9900
C13 C14 1.522(3)
C13 H13A 0.9900
C13 H13B 0.9900
C14 H14A 0.9800
C14 H14B 0.9800
C14 H14C 0.9800
C15 C16 1.514(3)
C15 H15A 0.9900
C15 H15B 0.9900
C16 C17 1.523(3)
C16 H16A 0.9900
C16 H16B 0.9900
C17 C18 1.534(4)
C17 H17A 0.9900
C17 H17B 0.9900
C18 H18A 0.9800
C18 H18B 0.9800
C18 H18C 0.9800
C19 C20 1.511(3)
C19 H19A 0.9900
C19 H19B 0.9900
C20 C21 1.532(2)
C20 H20A 0.9900
C20 H20B 0.9900
C21 C22 1.517(3)
C21 H21A 0.9900
C21 H21B 0.9900
C22 H22A 0.9800
C22 H22B 0.9800
C22 H22C 0.9800
N6 C27 1.512(2)
N6 C31 1.515(2)
N6 C35 1.516(2)
N6 C23 1.525(2)
C23 C24 1.512(3)
C23 H23A 0.9900
C23 H23B 0.9900
C24 C25 1.526(3)
C24 H24A 0.9900
C24 H24B 0.9900
C25 C26 1.506(3)
C25 H25A 0.9900
C25 H25B 0.9900
C26 H26A 0.9800
C26 H26B 0.9800
C26 H26C 0.9800
C27 C28 1.516(3)
C27 H27A 0.9900
C27 H27B 0.9900
C28 C29 1.529(3)
C28 H28A 0.9900
C28 H28B 0.9900
C29 C30 1.514(4)
C29 H29A 0.9900
C29 H29B 0.9900
C30 H30A 0.9800
C30 H30B 0.9800
C30 H30C 0.9800
C31 C32 1.514(3)
C31 H31A 0.9900
C31 H31B 0.9900
C32 C33 1.520(3)
C32 H32A 0.9900
C32 H32B 0.9900
C33 C34 1.510(3)
C33 H33A 0.9900
C33 H33B 0.9900
C34 H34A 0.9800
C34 H34B 0.9800
C34 H34C 0.9800
C35 C36 1.514(3)
C35 H35A 0.9900
C35 H35B 0.9900
C36 C37 1.516(3)
C36 H36A 0.9900
C36 H36B 0.9900
C37 C38 1.525(3)
C37 H37A 0.9900
C37 H37B 0.9900
C38 H38A 0.9800
C38 H38B 0.9800
C38 H38C 0.9800

loop_
_geom_torsion_atom_site_label_1
_geom_torsion_atom_site_label_2
_geom_torsion_atom_site_label_3
_geom_torsion_atom_site_label_4
_geom_torsion
N2 Ru1 O1 C2 15.2(13)
N1 Ru1 O1 C2 -15.08(12)
Cl2 Ru1 O1 C2 -100.81(11)
Cl1 Ru1 O1 C2 167.98(11)
Cl3 Ru1 O1 C2 75.30(11)
N2 Ru1 N1 C1 -153.87(12)
O1 Ru1 N1 C1 24.48(11)
Cl2 Ru1 N1 C1 112.61(11)
Cl1 Ru1 N1 C1 39.1(3)
Cl3 Ru1 N1 C1 -61.71(11)
O1 Ru1 N2 O3 28(6)
N1 Ru1 N2 O3 58(5)
Cl2 Ru1 N2 O3 144(5)
Cl1 Ru1 N2 O3 -124(5)
Cl3 Ru1 N2 O3 -32(5)
Ru1 N1 C1 C3 -152.46(12)
Ru1 N1 C1 C2 -29.30(16)
Ru1 O1 C2 O2 -177.71(13)
Ru1 O1 C2 C1 1.98(19)
N1 C1 C2 O2 -161.72(15)
C3 C1 C2 O2 -39.1(2)
N1 C1 C2 O1 18.6(2)
C3 C1 C2 O1 141.17(17)
N1 C1 C3 O4 49.2(2)
C2 C1 C3 O4 -71.9(2)
N4 Ru2 O5 C5 -10.1(9)
N3 Ru2 O5 C5 -12.81(12)
Cl6 Ru2 O5 C5 -98.75(12)
Cl5 Ru2 O5 C5 78.21(12)
Cl4 Ru2 O5 C5 168.33(12)
N4 Ru2 N3 C4 -156.89(12)
O5 Ru2 N3 C4 22.88(11)
Cl6 Ru2 N3 C4 111.20(11)
Cl5 Ru2 N3 C4 -63.55(11)
Cl4 Ru2 N3 C4 28.6(3)
O5 Ru2 N4 O7 -6(3)
N3 Ru2 N4 O7 -3(3)
Cl6 Ru2 N4 O7 83(3)
Cl5 Ru2 N4 O7 -94(3)
Cl4 Ru2 N4 O7 176(3)
Ru2 N3 C4 C5 -28.21(16)
Ru2 N3 C4 C6B -155.9(14)
Ru2 N3 C4 C6A -148.3(3)
Ru2 O5 C5 O6 178.72(13)
Ru2 O5 C5 C4 -0.4(2)
N3 C4 C5 O6 -159.75(16)
C6B C4 C5 O6 -27.2(10)
C6A C4 C5 O6 -39.7(2)
N3 C4 C5 O5 19.4(2)
C6B C4 C5 O5 151.9(9)
C6A C4 C5 O5 139.49(19)
N3 C4 C6A O8A -48.3(3)
C5 C4 C6A O8A -166.9(2)
C6B C4 C6A O8A 97(8)
N3 C4 C6B O8B 45(2)
C5 C4 C6B O8B -80.8(18)
C6A C4 C6B O8B 8(6)
C11 N5 C7 C8 -56.0(2)
C15 N5 C7 C8 -177.33(16)
C19 N5 C7 C8 62.7(2)
N5 C7 C8 C9 -165.81(16)
C7 C8 C9 C10 -166.60(17)
C7 N5 C11 C12 -59.7(2)
C15 N5 C11 C12 58.8(2)
C19 N5 C11 C12 179.73(17)
N5 C11 C12 C13 170.25(18)
C11 C12 C13 C14 -171.4(2)
C11 N5 C15 C16 55.1(2)
C7 N5 C15 C16 176.09(16)
C19 N5 C15 C16 -63.9(2)
N5 C15 C16 C17 172.04(17)
C15 C16 C17 C18 -175.7(2)
C11 N5 C19 C20 168.54(17)
C7 N5 C19 C20 47.8(2)
C15 N5 C19 C20 -69.9(2)
N5 C19 C20 C21 175.22(16)
C19 C20 C21 C22 178.52(18)
C27 N6 C23 C24 51.7(2)
C31 N6 C23 C24 173.48(16)
C35 N6 C23 C24 -65.4(2)
N6 C23 C24 C25 172.66(17)
C23 C24 C25 C26 169.85(18)
C31 N6 C27 C28 -58.6(2)
C35 N6 C27 C28 -179.65(16)
C23 N6 C27 C28 59.8(2)
N6 C27 C28 C29 -171.62(16)
C27 C28 C29 C30 -169.62(19)
C27 N6 C31 C32 -60.1(2)
C35 N6 C31 C32 57.4(2)
C23 N6 C31 C32 178.45(16)
N6 C31 C32 C33 -179.26(17)
C31 C32 C33 C34 -177.88(18)
C27 N6 C35 C36 179.16(16)
C31 N6 C35 C36 57.9(2)
C23 N6 C35 C36 -60.2(2)
N6 C35 C36 C37 -169.73(17)
C35 C36 C37 C38 -176.6(2)
